data_7016086
loop_
_publ_author_name
'Popovici, Cristinel'
'Fern\'andez, Ignacio'
'O\~na-Burgos, Pascual'
'Roces, Laura'
'Garc\'ia-Granda, Santiago'
'Ortiz, Fernando L\'opez'

_publ_section_title
;
 Synthesis and structure of tridentate bis(phosphinic amide)-phosphine
 oxide complexes of yttrium nitrate. Applications of (31)P,(89)Y NMR
 methods in structural elucidation in solution.
;
_journal_issue 25
_journal_name_full 'Dalton transactions (Cambridge, England : 2003)'
_journal_page_first 6691
_journal_page_last 6703
_journal_paper_doi 10.1039/c1dt10194c
_journal_volume 40
_journal_year 2011
_chemical_formula_moiety 'C42 H51 N5 O12 P3 Y, C2 H3 N'
_chemical_formula_sum 'C44 H54 N6 O12 P3 Y'
_chemical_formula_weight 1040.75
_chemical_name_systematic
;
?
;
_space_group_IT_number 14
_symmetry_cell_setting monoclinic
_symmetry_space_group_name_Hall '-P 2ybc'
_symmetry_space_group_name_H-M 'P 1 21/c 1'
_atom_sites_solution_hydrogens geom
_atom_sites_solution_primary direct
_atom_sites_solution_secondary difmap
_audit_conform_dict_location ftp://ftp.iucr.org/pub/cif_core.dic
_audit_conform_dict_name cif_core.dic
_audit_conform_dict_version 2.4
_audit_creation_date 2010-11-28T19:49:51-00:00
_audit_creation_method 'WinGX routine CIF_UPDATE'
_cell_angle_alpha 90
_cell_angle_beta 119.372(2)
_cell_angle_gamma 90
_cell_formula_units_Z 8
_cell_length_a 21.5641(7)
_cell_length_b 20.9926(8)
_cell_length_c 24.1037(8)
_cell_measurement_reflns_used 2081
_cell_measurement_temperature 100(2)
_cell_measurement_theta_max 17.59
_cell_measurement_theta_min 2.15
_cell_volume 9508.8(6)
_computing_cell_refinement 'Bruker Smart'
_computing_data_collection 'Bruker Smart'
_computing_data_reduction 'Bruker Saint'
_computing_structure_refinement 'SHELXL-97 (Sheldrick, 1997)'
_computing_structure_solution SUPERFLIP
_diffrn_ambient_temperature 100(2)
_diffrn_measured_fraction_theta_full 0.995
_diffrn_measured_fraction_theta_max 0.995
_diffrn_measurement_device_type 'CCD area detector'
_diffrn_measurement_method 'phi and omega scan'
_diffrn_radiation_monochromator graphite
_diffrn_radiation_type MoK\a
_diffrn_radiation_wavelength 0.71073
_diffrn_reflns_av_R_equivalents 0.0912
_diffrn_reflns_av_unetI/netI 0.1699
_diffrn_reflns_limit_h_max 25
_diffrn_reflns_limit_h_min -24
_diffrn_reflns_limit_k_max 24
_diffrn_reflns_limit_k_min -22
_diffrn_reflns_limit_l_max 23
_diffrn_reflns_limit_l_min -28
_diffrn_reflns_number 49562
_diffrn_reflns_theta_full 24.46
_diffrn_reflns_theta_max 24.46
_diffrn_reflns_theta_min 1.08
_exptl_absorpt_coefficient_mu 1.395
_exptl_absorpt_correction_type none
_exptl_crystal_colour colourless
_exptl_crystal_density_diffrn 1.454
_exptl_crystal_density_method 'not measured'
_exptl_crystal_description prism
_exptl_crystal_F_000 4320
_exptl_crystal_size_max 0.201
_exptl_crystal_size_mid 0.17
_exptl_crystal_size_min 0.13
_refine_diff_density_max 0.501
_refine_diff_density_min -0.823
_refine_diff_density_rms 0.071
_refine_ls_extinction_method none
_refine_ls_goodness_of_fit_ref 0.825
_refine_ls_hydrogen_treatment constr
_refine_ls_matrix_type full
_refine_ls_number_parameters 1189
_refine_ls_number_reflns 15665
_refine_ls_number_restraints 0
_refine_ls_restrained_S_all 0.825
_refine_ls_R_factor_all 0.0968
_refine_ls_R_factor_gt 0.0426
_refine_ls_shift/su_max 0.001
_refine_ls_shift/su_mean 0
_refine_ls_structure_factor_coef Fsqd
_refine_ls_weighting_details 'calc w=1/[\s^2^(Fo^2^)+(0.0099P)^2^+0.0000P] where P=(Fo^2^+2Fc^2^)/3'
_refine_ls_weighting_scheme calc
_refine_ls_wR_factor_gt 0.0666
_refine_ls_wR_factor_ref 0.0754
_reflns_number_gt 7722
_reflns_number_total 15665
_reflns_threshold_expression >2sigma(I)
_cod_data_source_file c1dt10194c.txt
_cod_data_source_block ag24
_cod_original_sg_symbol_H-M 'P 21/c'
_cod_database_code 7016086

loop_
_symmetry_equiv_pos_as_xyz
'x, y, z'
'-x, y+1/2, -z+1/2'
'-x, -y, -z'
'x, -y-1/2, z-1/2'

loop_
_atom_site_label
_atom_site_type_symbol
_atom_site_fract_x
_atom_site_fract_y
_atom_site_fract_z
_atom_site_U_iso_or_equiv
_atom_site_adp_type
_atom_site_occupancy
_atom_site_symmetry_multiplicity
_atom_site_calc_flag
_atom_site_refinement_flags
_atom_site_disorder_assembly
_atom_site_disorder_group
Y1 Y 0.57324(2) 0.19679(2) 0.26851(2) 0.01428(12) Uani 1 1 d . . .
Y2 Y 0.07312(2) 0.29227(2) 0.26573(2) 0.01540(12) Uani 1 1 d . . .
P1 P 0.50558(6) 0.31198(6) 0.34743(6) 0.0151(3) Uani 1 1 d . . .
P2 P 0.50919(6) 0.14558(6) 0.36746(6) 0.0142(3) Uani 1 1 d . . .
P3 P 0.70885(6) 0.16066(6) 0.43255(6) 0.0146(3) Uani 1 1 d . . .
P4 P 0.22084(6) 0.32386(6) 0.42734(6) 0.0161(3) Uani 1 1 d . . .
P5 P 0.02981(6) 0.34924(6) 0.37796(6) 0.0165(3) Uani 1 1 d . . .
P6 P 0.00790(6) 0.18375(6) 0.35021(6) 0.0158(3) Uani 1 1 d . . .
O1 O 0.55353(13) 0.27105(13) 0.33278(13) 0.0147(8) Uani 1 1 d . . .
O2 O 0.52854(13) 0.13448(13) 0.31636(13) 0.0128(7) Uani 1 1 d . . .
O3 O 0.66745(13) 0.17420(13) 0.36280(13) 0.0136(8) Uani 1 1 d . . .
O4 O 0.17595(13) 0.30551(14) 0.35870(13) 0.0178(8) Uani 1 1 d . . .
O5 O 0.04178(14) 0.35459(14) 0.32193(13) 0.0151(8) Uani 1 1 d . . .
O6 O 0.05351(13) 0.22011(14) 0.32936(13) 0.0149(8) Uani 1 1 d . . .
O1N1 O 0.60258(15) 0.08522(15) 0.25572(14) 0.0202(8) Uani 1 1 d . . .
O2N1 O 0.64070(15) 0.16016(15) 0.21917(14) 0.0232(8) Uani 1 1 d . . .
O3N1 O 0.65908(16) 0.06062(16) 0.20442(15) 0.0305(9) Uani 1 1 d . . .
O1N2 O 0.65588(15) 0.28097(14) 0.28173(14) 0.0182(8) Uani 1 1 d . . .
O2N2 O 0.56467(15) 0.27373(15) 0.18801(14) 0.0217(8) Uani 1 1 d . . .
O3N2 O 0.65362(15) 0.33538(15) 0.20334(15) 0.0252(9) Uani 1 1 d . . .
O2N3 O 0.44584(15) 0.22173(15) 0.21320(14) 0.0195(8) Uani 1 1 d . . .
O1N3 O 0.47883(15) 0.14715(15) 0.17125(14) 0.0232(9) Uani 1 1 d . . .
O3N3 O 0.36654(15) 0.15591(16) 0.14457(14) 0.0310(10) Uani 1 1 d . . .
O1N4 O 0.14535(14) 0.20399(14) 0.27014(14) 0.0186(8) Uani 1 1 d . . .
O2N4 O 0.04962(14) 0.21642(15) 0.17921(13) 0.0209(8) Uani 1 1 d . . .
O3N4 O 0.13400(15) 0.15238(15) 0.18641(15) 0.0241(9) Uani 1 1 d . . .
O1N5 O 0.13446(16) 0.32622(15) 0.20930(14) 0.0231(8) Uani 1 1 d . . .
O2N5 O 0.10878(15) 0.40215(15) 0.25482(14) 0.0212(8) Uani 1 1 d . . .
O3N5 O 0.15998(16) 0.42466(16) 0.19809(16) 0.0317(9) Uani 1 1 d . . .
O1N6 O -0.05668(15) 0.27714(16) 0.21693(14) 0.0223(8) Uani 1 1 d . . .
O2N6 O -0.02289(15) 0.34950(15) 0.17380(14) 0.0260(9) Uani 1 1 d . . .
O3N6 O -0.13342(16) 0.34779(17) 0.15356(15) 0.0336(10) Uani 1 1 d . . .
N1N1 N 0.6346(2) 0.1002(2) 0.22547(19) 0.0228(10) Uani 1 1 d . . .
N1N2 N 0.62614(19) 0.29870(18) 0.22455(19) 0.0189(10) Uani 1 1 d . . .
N1N3 N 0.4287(2) 0.17509(19) 0.17598(18) 0.0208(10) Uani 1 1 d . . .
N1N4 N 0.11087(19) 0.18949(19) 0.21173(19) 0.0204(10) Uani 1 1 d . . .
N1N5 N 0.1351(2) 0.3861(2) 0.22012(19) 0.0224(11) Uani 1 1 d . . .
N1N6 N -0.0729(2) 0.3249(2) 0.18084(19) 0.0246(11) Uani 1 1 d . . .
N1 N -0.03723(17) 0.12235(17) 0.30707(16) 0.0151(10) Uani 1 1 d . . .
N2 N 0.25567(17) 0.39546(17) 0.44387(16) 0.0138(9) Uani 1 1 d . . .
N3 N 0.75451(17) 0.09408(17) 0.45456(16) 0.0128(9) Uani 1 1 d . . .
N4 N 0.47015(17) 0.37599(17) 0.30365(16) 0.0131(9) Uani 1 1 d . . .
C1 C 0.4308(2) 0.2640(2) 0.3381(2) 0.0152(11) Uani 1 1 d . . .
C2 C 0.4319(2) 0.1980(2) 0.34283(19) 0.0130(11) Uani 1 1 d . . .
C3 C 0.3678(2) 0.1661(2) 0.32682(19) 0.0167(12) Uani 1 1 d . . .
H3 H 0.3677 0.1209 0.3289 0.02 Uiso 1 1 calc R . .
C4 C 0.3051(2) 0.1989(2) 0.3081(2) 0.0189(12) Uani 1 1 d . . .
H4 H 0.262 0.1764 0.2956 0.023 Uiso 1 1 calc R . .
C5 C 0.3055(2) 0.2640(2) 0.3078(2) 0.0217(13) Uani 1 1 d . . .
H5 H 0.263 0.2868 0.2971 0.026 Uiso 1 1 calc R . .
C6 C 0.3677(2) 0.2970(2) 0.3229(2) 0.0198(12) Uani 1 1 d . . .
H6 H 0.3676 0.3422 0.323 0.024 Uiso 1 1 calc R . .
C7 C 0.6555(2) 0.1671(2) 0.4726(2) 0.0160(12) Uani 1 1 d . . .
C8 C 0.5793(2) 0.17258(19) 0.4445(2) 0.0105(11) Uani 1 1 d . . .
C9 C 0.5527(2) 0.1920(2) 0.4844(2) 0.0149(11) Uani 1 1 d . . .
H9 H 0.5028 0.1978 0.4664 0.018 Uiso 1 1 calc R . .
C10 C 0.5957(2) 0.2033(2) 0.5489(2) 0.0189(12) Uani 1 1 d . . .
H10 H 0.5754 0.2168 0.5741 0.023 Uiso 1 1 calc R . .
C11 C 0.6688(2) 0.1948(2) 0.5764(2) 0.0203(12) Uani 1 1 d . . .
H11 H 0.6989 0.2002 0.6209 0.024 Uiso 1 1 calc R . .
C12 C 0.6966(2) 0.1783(2) 0.5374(2) 0.0157(12) Uani 1 1 d . . .
H12 H 0.7467 0.1743 0.5562 0.019 Uiso 1 1 calc R . .
C13 C 0.5505(2) 0.3362(2) 0.4294(2) 0.0148(11) Uani 1 1 d . . .
C14 C 0.6248(2) 0.3359(2) 0.4645(2) 0.0181(12) Uani 1 1 d . . .
H14 H 0.6514 0.3241 0.4442 0.022 Uiso 1 1 calc R . .
C15 C 0.6603(2) 0.3523(2) 0.5282(2) 0.0242(13) Uani 1 1 d . . .
H15 H 0.7108 0.3518 0.551 0.029 Uiso 1 1 calc R . .
C16 C 0.6232(2) 0.3692(2) 0.5590(2) 0.0280(14) Uani 1 1 d . . .
H16 H 0.6475 0.3811 0.6027 0.034 Uiso 1 1 calc R . .
C17 C 0.5492(2) 0.3684(2) 0.5245(2) 0.0278(14) Uani 1 1 d . . .
H17 H 0.5229 0.3793 0.5453 0.033 Uiso 1 1 calc R . .
C18 C 0.5133(2) 0.3524(2) 0.4612(2) 0.0201(12) Uani 1 1 d . . .
H18 H 0.4628 0.3524 0.4389 0.024 Uiso 1 1 calc R . .
C19 C 0.7740(2) 0.2231(2) 0.4675(2) 0.0125(11) Uani 1 1 d . . .
C20 C 0.8386(2) 0.2158(2) 0.5232(2) 0.0193(12) Uani 1 1 d . . .
H20 H 0.8512 0.1754 0.5436 0.023 Uiso 1 1 calc R . .
C21 C 0.8847(2) 0.2668(2) 0.5493(2) 0.0269(13) Uani 1 1 d . . .
H21 H 0.9291 0.2613 0.587 0.032 Uiso 1 1 calc R . .
C22 C 0.8656(2) 0.3260(2) 0.5200(2) 0.0308(14) Uani 1 1 d . . .
H22 H 0.8964 0.3614 0.5384 0.037 Uiso 1 1 calc R . .
C23 C 0.8019(2) 0.3336(2) 0.4643(2) 0.0244(13) Uani 1 1 d . . .
H23 H 0.7891 0.3741 0.4442 0.029 Uiso 1 1 calc R . .
C24 C 0.7570(2) 0.2825(2) 0.4378(2) 0.0197(12) Uani 1 1 d . . .
H24 H 0.7139 0.2877 0.3988 0.024 Uiso 1 1 calc R . .
C25 C 0.4793(2) 0.0697(2) 0.3815(2) 0.0145(11) Uani 1 1 d . . .
C26 C 0.4664(2) 0.0218(2) 0.3384(2) 0.0206(12) Uani 1 1 d . . .
H26 H 0.479 0.0276 0.3061 0.025 Uiso 1 1 calc R . .
C27 C 0.4354(2) -0.0346(2) 0.3414(2) 0.0260(13) Uani 1 1 d . . .
H27 H 0.4272 -0.0675 0.3114 0.031 Uiso 1 1 calc R . .
C28 C 0.4159(2) -0.0436(2) 0.3879(2) 0.0240(13) Uani 1 1 d . . .
H28 H 0.3939 -0.0822 0.3896 0.029 Uiso 1 1 calc R . .
C29 C 0.4290(2) 0.0037(2) 0.4313(2) 0.0219(12) Uani 1 1 d . . .
H29 H 0.416 -0.002 0.4633 0.026 Uiso 1 1 calc R . .
C30 C 0.4610(2) 0.0599(2) 0.4286(2) 0.0205(12) Uani 1 1 d . . .
H30 H 0.4706 0.0922 0.4594 0.025 Uiso 1 1 calc R . .
C31 C 0.5070(2) 0.4392(2) 0.3160(2) 0.0221(13) Uani 1 1 d . . .
H31 H 0.4811 0.464 0.2755 0.026 Uiso 1 1 calc R . .
C32 C 0.4134(2) 0.3669(2) 0.2359(2) 0.0169(12) Uani 1 1 d . . .
H32 H 0.3943 0.3227 0.232 0.02 Uiso 1 1 calc R . .
C33 C 0.8104(2) 0.0886(2) 0.4349(2) 0.0197(12) Uani 1 1 d . . .
H33 H 0.823 0.1329 0.4287 0.024 Uiso 1 1 calc R . .
C34 C 0.7311(2) 0.0322(2) 0.4677(2) 0.0166(12) Uani 1 1 d . . .
H34 H 0.7576 -0.0013 0.4583 0.02 Uiso 1 1 calc R . .
C35 C 0.5840(2) 0.4345(2) 0.3302(2) 0.0326(15) Uani 1 1 d . . .
H35A H 0.586 0.4099 0.2966 0.049 Uiso 1 1 calc R . .
H35B H 0.6127 0.4132 0.3713 0.049 Uiso 1 1 calc R . .
H35C H 0.6029 0.4774 0.332 0.049 Uiso 1 1 calc R . .
C36 C 0.5016(2) 0.4784(2) 0.3670(2) 0.0301(14) Uani 1 1 d . . .
H36A H 0.4517 0.4811 0.3567 0.045 Uiso 1 1 calc R . .
H36B H 0.5201 0.5214 0.3685 0.045 Uiso 1 1 calc R . .
H36C H 0.5295 0.4579 0.4086 0.045 Uiso 1 1 calc R . .
C37 C 0.4416(2) 0.3726(2) 0.1890(2) 0.0242(13) Uani 1 1 d . . .
H37A H 0.4808 0.3425 0.2008 0.036 Uiso 1 1 calc R . .
H37B H 0.4588 0.4161 0.1901 0.036 Uiso 1 1 calc R . .
H37C H 0.4033 0.363 0.1459 0.036 Uiso 1 1 calc R . .
C38 C 0.3511(2) 0.4133(2) 0.2162(2) 0.0281(14) Uani 1 1 d . . .
H38A H 0.3321 0.4091 0.2456 0.042 Uiso 1 1 calc R . .
H38B H 0.3136 0.4034 0.1728 0.042 Uiso 1 1 calc R . .
H38C H 0.3677 0.457 0.2177 0.042 Uiso 1 1 calc R . .
C39 C 0.8786(2) 0.0581(2) 0.4882(2) 0.0280(14) Uani 1 1 d . . .
H39A H 0.8944 0.0821 0.5278 0.042 Uiso 1 1 calc R . .
H39B H 0.9159 0.0589 0.4762 0.042 Uiso 1 1 calc R . .
H39C H 0.8688 0.0139 0.4946 0.042 Uiso 1 1 calc R . .
C40 C 0.7843(2) 0.0536(2) 0.3719(2) 0.0292(14) Uani 1 1 d . . .
H40A H 0.7414 0.0747 0.3389 0.044 Uiso 1 1 calc R . .
H40B H 0.7731 0.0094 0.3766 0.044 Uiso 1 1 calc R . .
H40C H 0.8214 0.0544 0.3597 0.044 Uiso 1 1 calc R . .
C41 C 0.7522(2) 0.0235(2) 0.5374(2) 0.0294(14) Uani 1 1 d . . .
H41A H 0.8031 0.032 0.564 0.044 Uiso 1 1 calc R . .
H41B H 0.742 -0.0203 0.5444 0.044 Uiso 1 1 calc R . .
H41C H 0.725 0.0532 0.5486 0.044 Uiso 1 1 calc R . .
C42 C 0.6518(2) 0.0180(2) 0.4237(2) 0.0249(13) Uani 1 1 d . . .
H42A H 0.6403 0.0231 0.3793 0.037 Uiso 1 1 calc R . .
H42B H 0.6231 0.0477 0.4331 0.037 Uiso 1 1 calc R . .
H42C H 0.6415 -0.0258 0.4308 0.037 Uiso 1 1 calc R . .
C43 C 0.1745(2) 0.3148(2) 0.4740(2) 0.0177(12) Uani 1 1 d . . .
C44 C 0.1002(2) 0.3172(2) 0.4518(2) 0.0149(11) Uani 1 1 d . . .
C45 C 0.0767(2) 0.3033(2) 0.4949(2) 0.0179(12) Uani 1 1 d . . .
H45 H 0.027 0.3041 0.4803 0.021 Uiso 1 1 calc R . .
C46 C 0.1221(2) 0.2886(2) 0.5576(2) 0.0219(13) Uani 1 1 d . . .
H46 H 0.1038 0.2785 0.5853 0.026 Uiso 1 1 calc R . .
C47 C 0.1943(2) 0.2886(2) 0.5798(2) 0.0216(12) Uani 1 1 d . . .
H47 H 0.2267 0.2803 0.6235 0.026 Uiso 1 1 calc R . .
C48 C 0.2192(2) 0.3009(2) 0.5373(2) 0.0187(12) Uani 1 1 d . . .
H48 H 0.269 0.2996 0.5526 0.022 Uiso 1 1 calc R . .
C49 C -0.0587(2) 0.2378(2) 0.3508(2) 0.0152(12) Uani 1 1 d . . .
C50 C -0.0502(2) 0.3035(2) 0.3600(2) 0.0134(11) Uani 1 1 d . . .
C51 C -0.1071(2) 0.3395(2) 0.35630(19) 0.0180(12) Uani 1 1 d . . .
H51 H -0.1016 0.3841 0.3637 0.022 Uiso 1 1 calc R . .
C52 C -0.1713(2) 0.3106(2) 0.3419(2) 0.0214(12) Uani 1 1 d . . .
H52 H -0.2105 0.3359 0.3364 0.026 Uiso 1 1 calc R . .
C53 C -0.1780(2) 0.2464(2) 0.3357(2) 0.0198(12) Uani 1 1 d . . .
H53 H -0.2213 0.2267 0.3275 0.024 Uiso 1 1 calc R . .
C54 C -0.1218(2) 0.2092(2) 0.3413(2) 0.0197(12) Uani 1 1 d . . .
H54 H -0.1263 0.1641 0.3386 0.024 Uiso 1 1 calc R . .
C55 C 0.2938(2) 0.2678(2) 0.4620(2) 0.0130(11) Uani 1 1 d . . .
C56 C 0.3589(2) 0.2819(2) 0.5164(2) 0.0184(12) Uani 1 1 d . . .
H56 H 0.3673 0.3234 0.5343 0.022 Uiso 1 1 calc R . .
C57 C 0.4107(2) 0.2354(2) 0.5440(2) 0.0217(12) Uani 1 1 d . . .
H57 H 0.4544 0.245 0.5812 0.026 Uiso 1 1 calc R . .
C58 C 0.3992(2) 0.1758(2) 0.5180(2) 0.0223(13) Uani 1 1 d . . .
H58 H 0.4349 0.144 0.5376 0.027 Uiso 1 1 calc R . .
C59 C 0.3357(2) 0.1610(2) 0.4632(2) 0.0223(12) Uani 1 1 d . . .
H59 H 0.328 0.1196 0.4451 0.027 Uiso 1 1 calc R . .
C60 C 0.2840(2) 0.2075(2) 0.4354(2) 0.0156(11) Uani 1 1 d . . .
H60 H 0.2411 0.198 0.3975 0.019 Uiso 1 1 calc R . .
C61 C 0.0612(2) 0.1572(2) 0.4311(2) 0.0152(11) Uani 1 1 d . . .
C62 C 0.1346(2) 0.1544(2) 0.4579(2) 0.0201(12) Uani 1 1 d . . .
H62 H 0.1564 0.1652 0.4332 0.024 Uiso 1 1 calc R . .
C63 C 0.1762(2) 0.1356(2) 0.5209(2) 0.0247(13) Uani 1 1 d . . .
H63 H 0.2263 0.1326 0.5386 0.03 Uiso 1 1 calc R . .
C64 C 0.1459(2) 0.1213(2) 0.5584(2) 0.0272(14) Uani 1 1 d . . .
H64 H 0.1747 0.1094 0.6017 0.033 Uiso 1 1 calc R . .
C65 C 0.0725(2) 0.1246(2) 0.5314(2) 0.0253(13) Uani 1 1 d . . .
H65 H 0.0507 0.1142 0.5562 0.03 Uiso 1 1 calc R . .
C66 C 0.0310(2) 0.1429(2) 0.4691(2) 0.0198(12) Uani 1 1 d . . .
H66 H -0.0191 0.1458 0.4516 0.024 Uiso 1 1 calc R . .
C67 C 0.0163(2) 0.4297(2) 0.3948(2) 0.0151(11) Uani 1 1 d . . .
C68 C -0.0256(2) 0.4677(2) 0.3422(2) 0.0185(12) Uani 1 1 d . . .
H68 H -0.0455 0.4502 0.3006 0.022 Uiso 1 1 calc R . .
C69 C -0.0386(2) 0.5298(2) 0.3497(2) 0.0229(13) Uani 1 1 d . . .
H69 H -0.0694 0.5543 0.3134 0.028 Uiso 1 1 calc R . .
C70 C -0.0075(2) 0.5578(2) 0.4093(2) 0.0241(13) Uani 1 1 d . . .
H70 H -0.0171 0.6009 0.4144 0.029 Uiso 1 1 calc R . .
C71 C 0.0380(2) 0.5213(2) 0.4615(2) 0.0244(13) Uani 1 1 d . . .
H71 H 0.0619 0.5404 0.5025 0.029 Uiso 1 1 calc R . .
C72 C 0.0492(2) 0.4577(2) 0.4548(2) 0.0195(12) Uani 1 1 d . . .
H72 H 0.0794 0.433 0.4912 0.023 Uiso 1 1 calc R . .
C73 C 0.2197(2) 0.4470(2) 0.4602(2) 0.0213(13) Uani 1 1 d . . .
H73 H 0.178 0.4261 0.4601 0.026 Uiso 1 1 calc R . .
C74 C 0.3109(2) 0.4102(2) 0.4249(2) 0.0207(12) Uani 1 1 d . . .
H74 H 0.3332 0.3684 0.4251 0.025 Uiso 1 1 calc R . .
C75 C -0.0078(2) 0.0560(2) 0.3159(2) 0.0214(13) Uani 1 1 d . . .
H75 H -0.0391 0.0334 0.275 0.026 Uiso 1 1 calc R . .
C76 C -0.0973(2) 0.1356(2) 0.2414(2) 0.0181(12) Uani 1 1 d . . .
H76 H -0.1114 0.1812 0.24 0.022 Uiso 1 1 calc R . .
C77 C 0.2649(2) 0.4731(2) 0.5273(2) 0.0304(14) Uani 1 1 d . . .
H77A H 0.2832 0.4377 0.5576 0.046 Uiso 1 1 calc R . .
H77B H 0.2357 0.501 0.5379 0.046 Uiso 1 1 calc R . .
H77C H 0.3048 0.4975 0.5295 0.046 Uiso 1 1 calc R . .
C78 C 0.1884(2) 0.5006(2) 0.4116(2) 0.0271(13) Uani 1 1 d . . .
H78A H 0.1586 0.4826 0.3691 0.041 Uiso 1 1 calc R . .
H78B H 0.2271 0.5255 0.4119 0.041 Uiso 1 1 calc R . .
H78C H 0.1595 0.5284 0.4225 0.041 Uiso 1 1 calc R . .
C79 C 0.3714(2) 0.4516(2) 0.4738(2) 0.0258(13) Uani 1 1 d . . .
H79A H 0.3895 0.4332 0.5163 0.039 Uiso 1 1 calc R . .
H79B H 0.3536 0.4947 0.4731 0.039 Uiso 1 1 calc R . .
H79C H 0.4098 0.4534 0.4632 0.039 Uiso 1 1 calc R . .
C80 C 0.2822(2) 0.4367(2) 0.3580(2) 0.0288(14) Uani 1 1 d . . .
H80A H 0.2444 0.4088 0.3275 0.043 Uiso 1 1 calc R . .
H80B H 0.3207 0.4389 0.3476 0.043 Uiso 1 1 calc R . .
H80C H 0.2629 0.4795 0.3558 0.043 Uiso 1 1 calc R . .
C81 C 0.0673(2) 0.0532(2) 0.3242(2) 0.0361(15) Uani 1 1 d . . .
H81A H 0.0686 0.0776 0.29 0.054 Uiso 1 1 calc R . .
H81B H 0.0801 0.0088 0.3223 0.054 Uiso 1 1 calc R . .
H81C H 0.1013 0.0716 0.3655 0.054 Uiso 1 1 calc R . .
C82 C -0.0129(2) 0.0181(2) 0.3669(2) 0.0306(14) Uani 1 1 d . . .
H82A H -0.0616 0.0201 0.3598 0.046 Uiso 1 1 calc R . .
H82B H 0.02 0.0359 0.4088 0.046 Uiso 1 1 calc R . .
H82C H -0.0002 -0.0264 0.3651 0.046 Uiso 1 1 calc R . .
C83 C -0.0761(2) 0.1261(2) 0.1903(2) 0.0243(13) Uani 1 1 d . . .
H83A H -0.0351 0.1531 0.1996 0.036 Uiso 1 1 calc R . .
H83B H -0.1161 0.1377 0.1487 0.036 Uiso 1 1 calc R . .
H83C H -0.0635 0.0813 0.1896 0.036 Uiso 1 1 calc R . .
C84 C -0.1621(2) 0.0944(2) 0.2272(2) 0.0278(13) Uani 1 1 d . . .
H84A H -0.1758 0.1016 0.2599 0.042 Uiso 1 1 calc R . .
H84B H -0.1502 0.0494 0.2271 0.042 Uiso 1 1 calc R . .
H84C H -0.2019 0.1059 0.1854 0.042 Uiso 1 1 calc R . .
N1S2 N 0.1835(2) -0.0272(2) 0.1262(2) 0.0469(14) Uani 1 1 d . . .
C1S2 C 0.2672(2) 0.0659(2) 0.1883(2) 0.0371(15) Uani 1 1 d . . .
H1S2 H 0.2459 0.0909 0.209 0.056 Uiso 1 1 calc R . .
H2S2 H 0.2747 0.0932 0.1592 0.056 Uiso 1 1 calc R . .
H3S2 H 0.313 0.0486 0.2208 0.056 Uiso 1 1 calc R . .
C2S2 C 0.2198(3) 0.0138(3) 0.1528(2) 0.0295(14) Uani 1 1 d . . .
N1S1 N 0.7517(2) -0.0528(2) 0.6710(2) 0.0439(13) Uani 1 1 d . . .
C1S1 C 0.7827(2) 0.0632(2) 0.7107(2) 0.0351(15) Uani 1 1 d . . .
H1S1 H 0.8047 0.0844 0.6885 0.053 Uiso 1 1 calc R . .
H2S1 H 0.8158 0.0634 0.7566 0.053 Uiso 1 1 calc R . .
H3S1 H 0.739 0.0858 0.7019 0.053 Uiso 1 1 calc R . .
C2S1 C 0.7656(3) -0.0021(3) 0.6886(2) 0.0289(14) Uani 1 1 d . . .

loop_
_atom_site_aniso_label
_atom_site_aniso_U_11
_atom_site_aniso_U_22
_atom_site_aniso_U_33
_atom_site_aniso_U_23
_atom_site_aniso_U_13
_atom_site_aniso_U_12
Y1 0.0098(2) 0.0180(3) 0.0145(3) 0.0003(2) 0.0055(2) -0.0004(2)
Y2 0.0099(2) 0.0213(3) 0.0145(3) 0.0000(2) 0.0055(2) 0.0002(2)
P1 0.0123(6) 0.0158(8) 0.0169(8) -0.0016(6) 0.0070(6) -0.0009(6)
P2 0.0095(6) 0.0172(8) 0.0151(8) 0.0006(6) 0.0056(6) -0.0008(6)
P3 0.0094(6) 0.0167(8) 0.0161(8) 0.0005(6) 0.0050(6) -0.0006(6)
P4 0.0112(6) 0.0191(8) 0.0177(8) -0.0002(6) 0.0070(6) -0.0001(6)
P5 0.0116(6) 0.0178(8) 0.0213(8) -0.0017(6) 0.0090(6) -0.0005(6)
P6 0.0129(6) 0.0167(8) 0.0181(8) 0.0001(6) 0.0077(6) 0.0011(6)
O1 0.0123(16) 0.0136(19) 0.019(2) -0.0012(15) 0.0083(15) -0.0019(15)
O2 0.0064(15) 0.020(2) 0.0104(18) -0.0004(14) 0.0026(14) -0.0010(14)
O3 0.0090(15) 0.0175(19) 0.0140(19) 0.0036(14) 0.0054(14) 0.0025(14)
O4 0.0092(15) 0.023(2) 0.018(2) -0.0032(15) 0.0042(14) -0.0016(15)
O5 0.0137(16) 0.0191(19) 0.0152(19) 0.0019(15) 0.0091(14) -0.0020(15)
O6 0.0092(16) 0.0164(19) 0.0191(19) 0.0032(15) 0.0071(15) 0.0035(15)
O1N1 0.0179(18) 0.028(2) 0.020(2) 0.0049(16) 0.0131(16) 0.0039(16)
O2N1 0.0287(19) 0.019(2) 0.032(2) -0.0023(17) 0.0229(17) -0.0005(17)
O3N1 0.033(2) 0.031(2) 0.036(2) -0.0092(18) 0.0231(19) 0.0057(18)
O1N2 0.0181(17) 0.019(2) 0.015(2) 0.0046(16) 0.0066(15) 0.0042(16)
O2N2 0.0113(17) 0.031(2) 0.019(2) -0.0002(17) 0.0047(15) -0.0033(16)
O3N2 0.0256(19) 0.025(2) 0.034(2) 0.0099(17) 0.0217(17) -0.0023(17)
O2N3 0.0173(18) 0.021(2) 0.017(2) -0.0020(17) 0.0057(16) -0.0013(16)
O1N3 0.0156(17) 0.028(2) 0.022(2) -0.0045(17) 0.0064(16) 0.0043(17)
O3N3 0.0085(17) 0.047(3) 0.023(2) 0.0008(18) -0.0037(16) -0.0118(18)
O1N4 0.0133(16) 0.026(2) 0.012(2) -0.0004(16) 0.0023(15) 0.0016(16)
O2N4 0.0123(17) 0.028(2) 0.019(2) 0.0018(16) 0.0053(15) 0.0038(16)
O3N4 0.0233(18) 0.023(2) 0.035(2) -0.0094(17) 0.0215(17) -0.0008(17)
O1N5 0.0266(19) 0.021(2) 0.026(2) 0.0005(17) 0.0163(17) 0.0000(17)
O2N5 0.0198(18) 0.033(2) 0.016(2) -0.0030(16) 0.0133(16) 0.0000(17)
O3N5 0.031(2) 0.032(2) 0.039(2) 0.0083(19) 0.0228(19) -0.0038(18)
O1N6 0.0151(18) 0.027(2) 0.022(2) 0.0029(18) 0.0067(16) -0.0006(17)
O2N6 0.0181(18) 0.031(2) 0.029(2) 0.0058(17) 0.0108(17) -0.0015(18)
O3N6 0.0150(18) 0.046(3) 0.029(2) -0.0007(19) 0.0028(17) 0.0186(19)
N1N1 0.018(2) 0.026(3) 0.020(3) -0.005(2) 0.005(2) -0.001(2)
N1N2 0.015(2) 0.018(3) 0.026(3) 0.001(2) 0.012(2) 0.006(2)
N1N3 0.023(2) 0.018(3) 0.018(3) 0.002(2) 0.008(2) 0.001(2)
N1N4 0.015(2) 0.025(3) 0.019(3) 0.002(2) 0.007(2) -0.007(2)
N1N5 0.013(2) 0.032(3) 0.016(3) 0.009(2) 0.002(2) 0.000(2)
N1N6 0.026(3) 0.028(3) 0.016(3) -0.006(2) 0.007(2) 0.004(2)
N1 0.013(2) 0.014(2) 0.015(2) -0.0020(18) 0.0042(18) 0.0032(18)
N2 0.012(2) 0.015(2) 0.020(2) -0.0019(18) 0.0125(18) -0.0006(18)
N3 0.0092(19) 0.014(2) 0.018(2) 0.0009(18) 0.0087(18) -0.0007(18)
N4 0.0092(19) 0.014(2) 0.011(2) 0.0011(18) 0.0010(18) 0.0006(18)
C1 0.014(2) 0.014(3) 0.021(3) 0.000(2) 0.011(2) -0.004(2)
C2 0.015(2) 0.016(3) 0.009(3) 0.001(2) 0.007(2) 0.003(2)
C3 0.016(2) 0.014(3) 0.022(3) 0.001(2) 0.011(2) 0.001(2)
C4 0.014(2) 0.023(3) 0.021(3) 0.007(2) 0.009(2) -0.001(2)
C5 0.008(2) 0.034(4) 0.021(3) 0.003(3) 0.005(2) 0.007(2)
C6 0.018(3) 0.021(3) 0.023(3) 0.003(2) 0.012(2) 0.001(2)
C7 0.013(2) 0.023(3) 0.010(3) 0.001(2) 0.004(2) 0.003(2)
C8 0.011(2) 0.004(3) 0.016(3) 0.001(2) 0.007(2) 0.001(2)
C9 0.012(2) 0.013(3) 0.019(3) 0.002(2) 0.007(2) -0.001(2)
C10 0.023(3) 0.018(3) 0.022(3) 0.001(2) 0.016(2) 0.000(2)
C11 0.018(3) 0.027(3) 0.009(3) -0.001(2) 0.001(2) -0.004(2)
C12 0.009(2) 0.016(3) 0.020(3) 0.005(2) 0.005(2) 0.002(2)
C13 0.015(2) 0.012(3) 0.016(3) 0.001(2) 0.007(2) 0.000(2)
C14 0.019(3) 0.015(3) 0.023(3) 0.000(2) 0.012(2) 0.003(2)
C15 0.020(3) 0.026(3) 0.020(3) -0.004(3) 0.005(2) 0.001(3)
C16 0.032(3) 0.025(3) 0.018(3) -0.002(3) 0.005(3) 0.001(3)
C17 0.035(3) 0.030(3) 0.030(4) -0.002(3) 0.024(3) 0.008(3)
C18 0.016(3) 0.023(3) 0.022(3) -0.004(2) 0.011(2) 0.002(2)
C19 0.015(2) 0.015(3) 0.013(3) 0.000(2) 0.011(2) 0.000(2)
C20 0.017(3) 0.022(3) 0.024(3) 0.000(2) 0.014(2) -0.002(2)
C21 0.023(3) 0.037(4) 0.022(3) -0.002(3) 0.011(3) -0.010(3)
C22 0.031(3) 0.034(4) 0.030(4) -0.014(3) 0.017(3) -0.025(3)
C23 0.029(3) 0.025(3) 0.026(3) -0.004(3) 0.019(3) -0.006(3)
C24 0.017(3) 0.029(3) 0.017(3) -0.008(2) 0.011(2) -0.005(2)
C25 0.010(2) 0.022(3) 0.011(3) 0.003(2) 0.004(2) 0.006(2)
C26 0.021(3) 0.020(3) 0.031(3) 0.000(3) 0.021(3) -0.003(2)
C27 0.023(3) 0.021(3) 0.038(4) -0.006(3) 0.018(3) -0.003(2)
C28 0.019(3) 0.020(3) 0.028(3) 0.005(3) 0.008(3) -0.004(2)
C29 0.015(3) 0.030(3) 0.021(3) 0.007(3) 0.009(2) -0.001(2)
C30 0.017(3) 0.019(3) 0.019(3) 0.000(2) 0.004(2) -0.001(2)
C31 0.018(3) 0.022(3) 0.018(3) 0.004(2) 0.003(2) -0.003(2)
C32 0.015(3) 0.016(3) 0.019(3) -0.001(2) 0.009(2) -0.001(2)
C33 0.017(3) 0.024(3) 0.024(3) 0.005(2) 0.014(2) 0.002(2)
C34 0.010(2) 0.014(3) 0.025(3) 0.003(2) 0.009(2) 0.002(2)
C35 0.022(3) 0.038(4) 0.034(4) 0.006(3) 0.010(3) -0.014(3)
C36 0.030(3) 0.020(3) 0.027(4) 0.000(3) 0.004(3) -0.003(3)
C37 0.023(3) 0.026(3) 0.023(3) 0.005(2) 0.010(2) 0.005(2)
C38 0.023(3) 0.027(3) 0.037(4) 0.001(3) 0.017(3) 0.001(3)
C39 0.014(3) 0.030(3) 0.042(4) 0.002(3) 0.015(3) 0.006(2)
C40 0.024(3) 0.037(4) 0.030(4) 0.001(3) 0.016(3) 0.008(3)
C41 0.030(3) 0.025(3) 0.034(4) 0.010(3) 0.016(3) 0.002(3)
C42 0.017(3) 0.025(3) 0.032(3) -0.004(2) 0.011(2) -0.007(2)
C43 0.014(2) 0.018(3) 0.019(3) -0.001(2) 0.007(2) 0.000(2)
C44 0.015(2) 0.016(3) 0.013(3) 0.002(2) 0.005(2) 0.001(2)
C45 0.014(2) 0.017(3) 0.024(3) 0.000(2) 0.011(2) -0.001(2)
C46 0.026(3) 0.022(3) 0.023(3) -0.004(2) 0.016(3) -0.005(3)
C47 0.017(3) 0.027(3) 0.014(3) -0.004(2) 0.003(2) -0.004(2)
C48 0.011(2) 0.023(3) 0.023(3) 0.002(2) 0.009(2) 0.001(2)
C49 0.016(3) 0.014(3) 0.017(3) -0.002(2) 0.009(2) -0.002(2)
C50 0.011(2) 0.016(3) 0.013(3) -0.001(2) 0.006(2) -0.003(2)
C51 0.024(3) 0.011(3) 0.022(3) 0.001(2) 0.013(2) 0.000(2)
C52 0.017(3) 0.020(3) 0.030(3) 0.009(2) 0.013(2) 0.006(2)
C53 0.007(2) 0.030(3) 0.022(3) 0.002(2) 0.006(2) -0.002(2)
C54 0.024(3) 0.014(3) 0.027(3) 0.000(2) 0.017(2) -0.001(2)
C55 0.012(2) 0.018(3) 0.012(3) 0.004(2) 0.009(2) 0.001(2)
C56 0.018(3) 0.023(3) 0.019(3) -0.002(2) 0.012(2) -0.001(2)
C57 0.013(3) 0.031(3) 0.019(3) 0.000(3) 0.006(2) 0.002(3)
C58 0.021(3) 0.029(3) 0.021(3) 0.007(2) 0.014(3) 0.011(3)
C59 0.028(3) 0.021(3) 0.030(3) 0.005(3) 0.024(3) 0.003(3)
C60 0.016(2) 0.022(3) 0.017(3) 0.003(2) 0.013(2) 0.001(2)
C61 0.013(2) 0.019(3) 0.008(3) 0.002(2) 0.001(2) 0.002(2)
C62 0.020(3) 0.022(3) 0.018(3) -0.002(2) 0.009(2) 0.003(2)
C63 0.014(3) 0.028(3) 0.025(3) 0.003(3) 0.004(2) 0.002(2)
C64 0.033(3) 0.025(3) 0.014(3) 0.000(2) 0.004(3) -0.003(3)
C65 0.027(3) 0.026(3) 0.020(3) 0.007(3) 0.009(3) -0.004(3)
C66 0.012(2) 0.019(3) 0.024(3) 0.002(2) 0.005(2) 0.000(2)
C67 0.012(2) 0.022(3) 0.016(3) -0.003(2) 0.011(2) -0.002(2)
C68 0.021(3) 0.014(3) 0.026(3) -0.004(2) 0.016(3) -0.005(2)
C69 0.018(3) 0.027(3) 0.029(3) 0.005(3) 0.015(3) 0.005(3)
C70 0.022(3) 0.021(3) 0.037(4) 0.000(3) 0.020(3) 0.001(2)
C71 0.021(3) 0.028(3) 0.033(3) -0.013(3) 0.020(3) -0.008(3)
C72 0.013(3) 0.024(3) 0.027(3) 0.000(2) 0.014(2) 0.001(2)
C73 0.016(3) 0.021(3) 0.028(3) 0.001(3) 0.012(2) -0.004(2)
C74 0.017(3) 0.021(3) 0.028(3) 0.000(3) 0.015(2) -0.001(2)
C75 0.019(3) 0.019(3) 0.024(3) -0.006(2) 0.008(2) 0.001(2)
C76 0.014(2) 0.022(3) 0.018(3) 0.001(2) 0.007(2) 0.002(2)
C77 0.034(3) 0.027(3) 0.034(4) -0.006(3) 0.019(3) 0.003(3)
C78 0.026(3) 0.024(3) 0.035(3) 0.002(3) 0.017(3) 0.006(3)
C79 0.016(3) 0.031(3) 0.027(3) -0.006(3) 0.008(2) -0.007(2)
C80 0.026(3) 0.034(4) 0.030(3) -0.001(3) 0.016(3) -0.005(3)
C81 0.026(3) 0.036(4) 0.043(4) -0.011(3) 0.015(3) 0.011(3)
C82 0.032(3) 0.022(3) 0.029(4) 0.003(3) 0.008(3) 0.002(3)
C83 0.017(3) 0.028(3) 0.027(3) -0.001(3) 0.010(2) -0.001(2)
C84 0.023(3) 0.033(3) 0.023(3) -0.005(3) 0.008(2) -0.001(3)
N1S2 0.056(3) 0.041(3) 0.058(4) -0.008(3) 0.039(3) -0.018(3)
C1S2 0.037(3) 0.038(4) 0.042(4) -0.010(3) 0.023(3) -0.008(3)
C2S2 0.037(3) 0.033(4) 0.035(4) 0.000(3) 0.030(3) -0.003(3)
N1S1 0.044(3) 0.040(3) 0.046(3) 0.002(3) 0.021(3) -0.004(3)
C1S1 0.026(3) 0.041(4) 0.037(4) -0.006(3) 0.014(3) -0.006(3)
C2S1 0.024(3) 0.032(4) 0.025(3) 0.008(3) 0.007(3) -0.001(3)

loop_
_atom_type_symbol
_atom_type_description
_atom_type_scat_dispersion_real
_atom_type_scat_dispersion_imag
_atom_type_scat_source
C C 0.0033 0.0016 'International Tables Vol C Tables 4.2.6.8 and 6.1.1.4'
N N 0.0061 0.0033 'International Tables Vol C Tables 4.2.6.8 and 6.1.1.4'
O O 0.0106 0.006 'International Tables Vol C Tables 4.2.6.8 and 6.1.1.4'
P P 0.1023 0.0942 'International Tables Vol C Tables 4.2.6.8 and 6.1.1.4'
Y Y -2.7962 3.5667 'International Tables Vol C Tables 4.2.6.8 and 6.1.1.4'
H H 0 0 'International Tables Vol C Tables 4.2.6.8 and 6.1.1.4'

loop_
_geom_angle_atom_site_label_1
_geom_angle_atom_site_label_2
_geom_angle_atom_site_label_3
_geom_angle
_geom_angle_site_symmetry_1
_geom_angle_site_symmetry_3
_geom_angle_publ_flag
O3 Y1 O2 76.08(9) . . ?
O3 Y1 O1 80.81(9) . . ?
O2 Y1 O1 77.81(10) . . ?
O3 Y1 O2N1 88.08(10) . . ?
O2 Y1 O2N1 125.52(11) . . ?
O1 Y1 O2N1 150.89(10) . . ?
O3 Y1 O1N2 77.13(10) . . ?
O2 Y1 O1N2 146.20(10) . . ?
O1 Y1 O1N2 77.91(10) . . ?
O2N1 Y1 O1N2 73.39(10) . . ?
O3 Y1 O2N3 144.72(10) . . ?
O2 Y1 O2N3 75.83(10) . . ?
O1 Y1 O2N3 72.75(9) . . ?
O2N1 Y1 O2N3 125.89(10) . . ?
O1N2 Y1 O2N3 118.21(10) . . ?
O3 Y1 O1N3 142.64(10) . . ?
O2 Y1 O1N3 83.09(10) . . ?
O1 Y1 O1N3 124.74(10) . . ?
O2N1 Y1 O1N3 79.19(10) . . ?
O1N2 Y1 O1N3 130.37(10) . . ?
O2N3 Y1 O1N3 52.32(10) . . ?
O3 Y1 O2N2 128.37(10) . . ?
O2 Y1 O2N2 154.23(9) . . ?
O1 Y1 O2N2 96.61(10) . . ?
O2N1 Y1 O2N2 69.56(10) . . ?
O1N2 Y1 O2N2 52.38(9) . . ?
O2N3 Y1 O2N2 78.48(10) . . ?
O1N3 Y1 O2N2 79.61(10) . . ?
O3 Y1 O1N1 76.48(10) . . ?
O2 Y1 O1N1 73.42(10) . . ?
O1 Y1 O1N1 146.77(10) . . ?
O2N1 Y1 O1N1 52.15(10) . . ?
O1N2 Y1 O1N1 119.30(10) . . ?
O2N3 Y1 O1N1 114.82(10) . . ?
O1N3 Y1 O1N1 67.93(10) . . ?
O2N2 Y1 O1N1 116.50(10) . . ?
O3 Y1 N1N3 149.83(11) . . ?
O2 Y1 N1N3 74.23(10) . . ?
O1 Y1 N1N3 97.96(11) . . ?
O2N1 Y1 N1N3 104.87(11) . . ?
O1N2 Y1 N1N3 132.42(11) . . ?
O2N3 Y1 N1N3 26.11(10) . . ?
O1N3 Y1 N1N3 26.79(10) . . ?
O2N2 Y1 N1N3 81.79(10) . . ?
O1N1 Y1 N1N3 89.98(11) . . ?
O3 Y1 N1N2 101.93(10) . . ?
O2 Y1 N1N2 166.79(11) . . ?
O1 Y1 N1N2 88.98(10) . . ?
O2N1 Y1 N1N2 67.01(11) . . ?
O1N2 Y1 N1N2 25.86(9) . . ?
O2N3 Y1 N1N2 100.54(10) . . ?
O1N3 Y1 N1N2 104.95(11) . . ?
O2N2 Y1 N1N2 26.70(9) . . ?
O1N1 Y1 N1N2 119.14(10) . . ?
N1N3 Y1 N1N2 108.20(11) . . ?
O3 Y1 N1N1 82.40(10) . . ?
O2 Y1 N1N1 99.40(12) . . ?
O1 Y1 N1N1 163.16(10) . . ?
O2N1 Y1 N1N1 26.21(10) . . ?
O1N2 Y1 N1N1 97.08(11) . . ?
O2N3 Y1 N1N1 123.04(11) . . ?
O1N3 Y1 N1N1 70.71(10) . . ?
O2N2 Y1 N1N1 92.77(11) . . ?
O1N1 Y1 N1N1 25.98(10) . . ?
N1N3 Y1 N1N1 97.20(11) . . ?
N1N2 Y1 N1N1 93.22(11) . . ?
O5 Y2 O4 76.52(10) . . ?
O5 Y2 O6 76.92(10) . . ?
O4 Y2 O6 80.49(10) . . ?
O5 Y2 O1N4 144.99(10) . . ?
O4 Y2 O1N4 75.58(10) . . ?
O6 Y2 O1N4 77.99(10) . . ?
O5 Y2 O1N5 125.74(11) . . ?
O4 Y2 O1N5 88.87(10) . . ?
O6 Y2 O1N5 152.04(10) . . ?
O1N4 Y2 O1N5 74.32(10) . . ?
O5 Y2 O1N6 75.66(10) . . ?
O4 Y2 O1N6 144.84(10) . . ?
O6 Y2 O1N6 72.62(10) . . ?
O1N4 Y2 O1N6 118.93(10) . . ?
O1N5 Y2 O1N6 125.04(10) . . ?
O5 Y2 O2N4 154.09(9) . . ?
O4 Y2 O2N4 127.55(10) . . ?
O6 Y2 O2N4 96.20(10) . . ?
O1N4 Y2 O2N4 52.92(9) . . ?
O1N5 Y2 O2N4 70.02(10) . . ?
O1N6 Y2 O2N4 78.44(10) . . ?
O5 Y2 O2N6 83.61(10) . . ?
O4 Y2 O2N6 143.85(11) . . ?
O6 Y2 O2N6 124.08(10) . . ?
O1N4 Y2 O2N6 131.03(10) . . ?
O1N5 Y2 O2N6 78.59(10) . . ?
O1N6 Y2 O2N6 51.77(10) . . ?
O2N4 Y2 O2N6 79.76(10) . . ?
O5 Y2 O2N5 73.71(10) . . ?
O4 Y2 O2N5 77.73(10) . . ?
O6 Y2 O2N5 146.70(10) . . ?
O1N4 Y2 O2N5 119.71(10) . . ?
O1N5 Y2 O2N5 52.08(10) . . ?
O1N6 Y2 O2N5 113.98(10) . . ?
O2N4 Y2 O2N5 117.05(10) . . ?
O2N6 Y2 O2N5 67.77(10) . . ?
O5 Y2 N1N4 166.50(11) . . ?
O4 Y2 N1N4 100.67(10) . . ?
O6 Y2 N1N4 89.60(11) . . ?
O1N4 Y2 N1N4 26.27(9) . . ?
O1N5 Y2 N1N4 66.91(11) . . ?
O1N6 Y2 N1N4 101.36(10) . . ?
O2N4 Y2 N1N4 27.00(9) . . ?
O2N6 Y2 N1N4 105.09(11) . . ?
O2N5 Y2 N1N4 118.94(10) . . ?
O5 Y2 N1N6 74.82(10) . . ?
O4 Y2 N1N6 150.90(11) . . ?
O6 Y2 N1N6 97.71(11) . . ?
O1N4 Y2 N1N6 132.81(11) . . ?
O1N5 Y2 N1N6 103.85(11) . . ?
O1N6 Y2 N1N6 25.89(10) . . ?
O2N4 Y2 N1N6 81.55(10) . . ?
O2N6 Y2 N1N6 26.37(10) . . ?
O2N5 Y2 N1N6 89.49(11) . . ?
N1N4 Y2 N1N6 108.39(11) . . ?
O5 Y2 N1N5 99.63(12) . . ?
O4 Y2 N1N5 83.20(10) . . ?
O6 Y2 N1N5 163.69(10) . . ?
O1N4 Y2 N1N5 97.63(11) . . ?
O1N5 Y2 N1N5 26.17(10) . . ?
O1N6 Y2 N1N5 122.39(11) . . ?
O2N4 Y2 N1N5 93.44(11) . . ?
O2N6 Y2 N1N5 70.62(10) . . ?
O2N5 Y2 N1N5 25.92(10) . . ?
N1N4 Y2 N1N5 93.08(12) . . ?
N1N6 Y2 N1N5 96.70(12) . . ?
O1 P1 N4 117.98(18) . . ?
O1 P1 C13 110.89(18) . . ?
N4 P1 C13 107.7(2) . . ?
O1 P1 C1 108.80(19) . . ?
N4 P1 C1 105.53(19) . . ?
C13 P1 C1 105.1(2) . . ?
O2 P2 C25 106.54(19) . . ?
O2 P2 C8 117.44(18) . . ?
C25 P2 C8 106.09(19) . . ?
O2 P2 C2 113.70(18) . . ?
C25 P2 C2 103.7(2) . . ?
C8 P2 C2 108.2(2) . . ?
O3 P3 N3 117.29(18) . . ?
O3 P3 C19 106.67(19) . . ?
N3 P3 C19 105.19(19) . . ?
O3 P3 C7 113.31(18) . . ?
N3 P3 C7 108.9(2) . . ?
C19 P3 C7 104.3(2) . . ?
O4 P4 N2 118.30(18) . . ?
O4 P4 C55 106.69(19) . . ?
N2 P4 C55 107.02(19) . . ?
O4 P4 C43 113.34(18) . . ?
N2 P4 C43 105.5(2) . . ?
C55 P4 C43 105.1(2) . . ?
O5 P5 C67 104.59(19) . . ?
O5 P5 C44 118.82(19) . . ?
C67 P5 C44 106.2(2) . . ?
O5 P5 C50 112.64(19) . . ?
C67 P5 C50 108.0(2) . . ?
C44 P5 C50 106.1(2) . . ?
O6 P6 N1 117.75(19) . . ?
O6 P6 C61 110.06(18) . . ?
N1 P6 C61 107.9(2) . . ?
O6 P6 C49 109.20(19) . . ?
N1 P6 C49 105.50(19) . . ?
C61 P6 C49 105.7(2) . . ?
P1 O1 Y1 152.25(16) . . ?
P2 O2 Y1 133.82(17) . . ?
P3 O3 Y1 158.24(17) . . ?
P4 O4 Y2 155.57(17) . . ?
P5 O5 Y2 138.28(18) . . ?
P6 O6 Y2 154.37(16) . . ?
N1N1 O1N1 Y1 94.6(3) . . ?
N1N1 O2N1 Y1 97.6(3) . . ?
N1N2 O1N2 Y1 97.2(2) . . ?
N1N2 O2N2 Y1 94.2(2) . . ?
N1N3 O2N3 Y1 94.6(2) . . ?
N1N3 O1N3 Y1 93.5(2) . . ?
N1N4 O1N4 Y2 97.0(2) . . ?
N1N4 O2N4 Y2 92.6(2) . . ?
N1N5 O1N5 Y2 97.4(3) . . ?
N1N5 O2N5 Y2 94.9(3) . . ?
N1N6 O1N6 Y2 95.3(3) . . ?
N1N6 O2N6 Y2 94.3(3) . . ?
O3N1 N1N1 O1N1 122.7(4) . . ?
O3N1 N1N1 O2N1 121.9(4) . . ?
O1N1 N1N1 O2N1 115.4(4) . . ?
O3N1 N1N1 Y1 176.9(3) . . ?
O1N1 N1N1 Y1 59.4(2) . . ?
O2N1 N1N1 Y1 56.2(2) . . ?
O3N2 N1N2 O1N2 123.5(4) . . ?
O3N2 N1N2 O2N2 121.1(4) . . ?
O1N2 N1N2 O2N2 115.4(4) . . ?
O3N2 N1N2 Y1 170.5(3) . . ?
O1N2 N1N2 Y1 57.0(2) . . ?
O2N2 N1N2 Y1 59.1(2) . . ?
O3N3 N1N3 O2N3 122.8(4) . . ?
O3N3 N1N3 O1N3 120.2(4) . . ?
O2N3 N1N3 O1N3 117.0(4) . . ?
O3N3 N1N3 Y1 166.6(3) . . ?
O2N3 N1N3 Y1 59.2(2) . . ?
O1N3 N1N3 Y1 59.7(2) . . ?
O3N4 N1N4 O1N4 122.8(4) . . ?
O3N4 N1N4 O2N4 121.2(4) . . ?
O1N4 N1N4 O2N4 116.0(4) . . ?
O3N4 N1N4 Y2 169.1(3) . . ?
O1N4 N1N4 Y2 56.7(2) . . ?
O2N4 N1N4 Y2 60.4(2) . . ?
O3N5 N1N5 O2N5 123.0(4) . . ?
O3N5 N1N5 O1N5 121.5(4) . . ?
O2N5 N1N5 O1N5 115.5(4) . . ?
O3N5 N1N5 Y2 177.1(3) . . ?
O2N5 N1N5 Y2 59.2(2) . . ?
O1N5 N1N5 Y2 56.4(2) . . ?
O3N6 N1N6 O1N6 122.7(4) . . ?
O3N6 N1N6 O2N6 120.8(4) . . ?
O1N6 N1N6 O2N6 116.5(4) . . ?
O3N6 N1N6 Y2 167.2(3) . . ?
O1N6 N1N6 Y2 58.8(2) . . ?
O2N6 N1N6 Y2 59.4(2) . . ?
C76 N1 C75 114.0(3) . . ?
C76 N1 P6 117.4(3) . . ?
C75 N1 P6 124.1(3) . . ?
C73 N2 C74 121.5(4) . . ?
C73 N2 P4 119.5(3) . . ?
C74 N2 P4 116.9(3) . . ?
C34 N3 C33 114.3(3) . . ?
C34 N3 P3 127.0(3) . . ?
C33 N3 P3 114.3(3) . . ?
C32 N4 C31 113.6(3) . . ?
C32 N4 P1 118.0(3) . . ?
C31 N4 P1 124.1(3) . . ?
C2 C1 C6 119.1(4) . . ?
C2 C1 P1 124.4(3) . . ?
C6 C1 P1 116.5(3) . . ?
C1 C2 C3 118.5(4) . . ?
C1 C2 P2 126.8(3) . . ?
C3 C2 P2 114.6(3) . . ?
C4 C3 C2 121.6(4) . . ?
C4 C3 H3 119.2 . . ?
C2 C3 H3 119.2 . . ?
C5 C4 C3 119.6(4) . . ?
C5 C4 H4 120.2 . . ?
C3 C4 H4 120.2 . . ?
C4 C5 C6 120.3(4) . . ?
C4 C5 H5 119.9 . . ?
C6 C5 H5 119.9 . . ?
C5 C6 C1 120.6(4) . . ?
C5 C6 H6 119.7 . . ?
C1 C6 H6 119.7 . . ?
C12 C7 C8 117.8(4) . . ?
C12 C7 P3 112.8(3) . . ?
C8 C7 P3 128.5(3) . . ?
C9 C8 C7 117.2(4) . . ?
C9 C8 P2 112.1(3) . . ?
C7 C8 P2 129.8(3) . . ?
C10 C9 C8 123.0(4) . . ?
C10 C9 H9 118.5 . . ?
C8 C9 H9 118.5 . . ?
C9 C10 C11 119.6(4) . . ?
C9 C10 H10 120.2 . . ?
C11 C10 H10 120.2 . . ?
C12 C11 C10 118.4(4) . . ?
C12 C11 H11 120.8 . . ?
C10 C11 H11 120.8 . . ?
C11 C12 C7 123.9(4) . . ?
C11 C12 H12 118 . . ?
C7 C12 H12 118 . . ?
C18 C13 C14 117.8(4) . . ?
C18 C13 P1 121.9(3) . . ?
C14 C13 P1 120.2(4) . . ?
C15 C14 C13 121.1(4) . . ?
C15 C14 H14 119.5 . . ?
C13 C14 H14 119.5 . . ?
C16 C15 C14 120.8(4) . . ?
C16 C15 H15 119.6 . . ?
C14 C15 H15 119.6 . . ?
C15 C16 C17 118.2(5) . . ?
C15 C16 H16 120.9 . . ?
C17 C16 H16 120.9 . . ?
C18 C17 C16 121.6(5) . . ?
C18 C17 H17 119.2 . . ?
C16 C17 H17 119.2 . . ?
C17 C18 C13 120.5(4) . . ?
C17 C18 H18 119.7 . . ?
C13 C18 H18 119.7 . . ?
C20 C19 C24 118.8(4) . . ?
C20 C19 P3 123.7(4) . . ?
C24 C19 P3 117.5(3) . . ?
C21 C20 C19 120.6(5) . . ?
C21 C20 H20 119.7 . . ?
C19 C20 H20 119.7 . . ?
C20 C21 C22 119.6(4) . . ?
C20 C21 H21 120.2 . . ?
C22 C21 H21 120.2 . . ?
C23 C22 C21 120.3(5) . . ?
C23 C22 H22 119.9 . . ?
C21 C22 H22 119.9 . . ?
C24 C23 C22 119.9(5) . . ?
C24 C23 H23 120 . . ?
C22 C23 H23 120 . . ?
C23 C24 C19 120.8(4) . . ?
C23 C24 H24 119.6 . . ?
C19 C24 H24 119.6 . . ?
C26 C25 C30 118.4(4) . . ?
C26 C25 P2 117.5(4) . . ?
C30 C25 P2 123.6(4) . . ?
C25 C26 C27 121.0(5) . . ?
C25 C26 H26 119.5 . . ?
C27 C26 H26 119.5 . . ?
C26 C27 C28 120.2(5) . . ?
C26 C27 H27 119.9 . . ?
C28 C27 H27 119.9 . . ?
C29 C28 C27 119.2(5) . . ?
C29 C28 H28 120.4 . . ?
C27 C28 H28 120.4 . . ?
C28 C29 C30 120.3(5) . . ?
C28 C29 H29 119.8 . . ?
C30 C29 H29 119.8 . . ?
C29 C30 C25 120.8(4) . . ?
C29 C30 H30 119.6 . . ?
C25 C30 H30 119.6 . . ?
N4 C31 C35 113.6(4) . . ?
N4 C31 C36 113.2(4) . . ?
C35 C31 C36 111.0(4) . . ?
N4 C31 H31 106.1 . . ?
C35 C31 H31 106.1 . . ?
C36 C31 H31 106.1 . . ?
N4 C32 C37 112.9(3) . . ?
N4 C32 C38 112.2(4) . . ?
C37 C32 C38 109.1(4) . . ?
N4 C32 H32 107.4 . . ?
C37 C32 H32 107.4 . . ?
C38 C32 H32 107.4 . . ?
N3 C33 C40 112.9(4) . . ?
N3 C33 C39 110.8(4) . . ?
C40 C33 C39 111.6(4) . . ?
N3 C33 H33 107.1 . . ?
C40 C33 H33 107.1 . . ?
C39 C33 H33 107.1 . . ?
N3 C34 C41 113.2(4) . . ?
N3 C34 C42 113.7(4) . . ?
C41 C34 C42 111.6(4) . . ?
N3 C34 H34 105.8 . . ?
C41 C34 H34 105.8 . . ?
C42 C34 H34 105.8 . . ?
C31 C35 H35A 109.5 . . ?
C31 C35 H35B 109.5 . . ?
H35A C35 H35B 109.5 . . ?
C31 C35 H35C 109.5 . . ?
H35A C35 H35C 109.5 . . ?
H35B C35 H35C 109.5 . . ?
C31 C36 H36A 109.5 . . ?
C31 C36 H36B 109.5 . . ?
H36A C36 H36B 109.5 . . ?
C31 C36 H36C 109.5 . . ?
H36A C36 H36C 109.5 . . ?
H36B C36 H36C 109.5 . . ?
C32 C37 H37A 109.5 . . ?
C32 C37 H37B 109.5 . . ?
H37A C37 H37B 109.5 . . ?
C32 C37 H37C 109.5 . . ?
H37A C37 H37C 109.5 . . ?
H37B C37 H37C 109.5 . . ?
C32 C38 H38A 109.5 . . ?
C32 C38 H38B 109.5 . . ?
H38A C38 H38B 109.5 . . ?
C32 C38 H38C 109.5 . . ?
H38A C38 H38C 109.5 . . ?
H38B C38 H38C 109.5 . . ?
C33 C39 H39A 109.5 . . ?
C33 C39 H39B 109.5 . . ?
H39A C39 H39B 109.5 . . ?
C33 C39 H39C 109.5 . . ?
H39A C39 H39C 109.5 . . ?
H39B C39 H39C 109.5 . . ?
C33 C40 H40A 109.5 . . ?
C33 C40 H40B 109.5 . . ?
H40A C40 H40B 109.5 . . ?
C33 C40 H40C 109.5 . . ?
H40A C40 H40C 109.5 . . ?
H40B C40 H40C 109.5 . . ?
C34 C41 H41A 109.5 . . ?
C34 C41 H41B 109.5 . . ?
H41A C41 H41B 109.5 . . ?
C34 C41 H41C 109.5 . . ?
H41A C41 H41C 109.5 . . ?
H41B C41 H41C 109.5 . . ?
C34 C42 H42A 109.5 . . ?
C34 C42 H42B 109.5 . . ?
H42A C42 H42B 109.5 . . ?
C34 C42 H42C 109.5 . . ?
H42A C42 H42C 109.5 . . ?
H42B C42 H42C 109.5 . . ?
C48 C43 C44 118.1(4) . . ?
C48 C43 P4 113.8(3) . . ?
C44 C43 P4 128.0(3) . . ?
C45 C44 C43 117.9(4) . . ?
C45 C44 P5 112.0(3) . . ?
C43 C44 P5 129.2(4) . . ?
C46 C45 C44 122.9(4) . . ?
C46 C45 H45 118.5 . . ?
C44 C45 H45 118.5 . . ?
C45 C46 C47 119.3(4) . . ?
C45 C46 H46 120.4 . . ?
C47 C46 H46 120.4 . . ?
C46 C47 C48 118.9(4) . . ?
C46 C47 H47 120.6 . . ?
C48 C47 H47 120.6 . . ?
C43 C48 C47 122.8(4) . . ?
C43 C48 H48 118.6 . . ?
C47 C48 H48 118.6 . . ?
C50 C49 C54 119.4(4) . . ?
C50 C49 P6 124.9(3) . . ?
C54 C49 P6 115.8(3) . . ?
C49 C50 C51 118.7(4) . . ?
C49 C50 P5 126.2(3) . . ?
C51 C50 P5 115.1(3) . . ?
C52 C51 C50 120.8(4) . . ?
C52 C51 H51 119.6 . . ?
C50 C51 H51 119.6 . . ?
C53 C52 C51 120.0(4) . . ?
C53 C52 H52 120 . . ?
C51 C52 H52 120 . . ?
C52 C53 C54 120.5(4) . . ?
C52 C53 H53 119.8 . . ?
C54 C53 H53 119.8 . . ?
C53 C54 C49 120.4(4) . . ?
C53 C54 H54 119.8 . . ?
C49 C54 H54 119.8 . . ?
C60 C55 C56 118.6(4) . . ?
C60 C55 P4 118.6(3) . . ?
C56 C55 P4 122.7(4) . . ?
C57 C56 C55 120.2(4) . . ?
C57 C56 H56 119.9 . . ?
C55 C56 H56 119.9 . . ?
C58 C57 C56 120.2(4) . . ?
C58 C57 H57 119.9 . . ?
C56 C57 H57 119.9 . . ?
C57 C58 C59 120.6(4) . . ?
C57 C58 H58 119.7 . . ?
C59 C58 H58 119.7 . . ?
C60 C59 C58 119.1(4) . . ?
C60 C59 H59 120.4 . . ?
C58 C59 H59 120.4 . . ?
C59 C60 C55 121.1(4) . . ?
C59 C60 H60 119.5 . . ?
C55 C60 H60 119.5 . . ?
C62 C61 C66 118.7(4) . . ?
C62 C61 P6 119.6(4) . . ?
C66 C61 P6 121.6(3) . . ?
C61 C62 C63 119.9(4) . . ?
C61 C62 H62 120 . . ?
C63 C62 H62 120 . . ?
C64 C63 C62 121.1(4) . . ?
C64 C63 H63 119.4 . . ?
C62 C63 H63 119.4 . . ?
C63 C64 C65 118.7(5) . . ?
C63 C64 H64 120.7 . . ?
C65 C64 H64 120.7 . . ?
C66 C65 C64 120.5(5) . . ?
C66 C65 H65 119.7 . . ?
C64 C65 H65 119.7 . . ?
C65 C66 C61 121.1(4) . . ?
C65 C66 H66 119.5 . . ?
C61 C66 H66 119.4 . . ?
C68 C67 C72 118.4(4) . . ?
C68 C67 P5 116.1(3) . . ?
C72 C67 P5 125.2(4) . . ?
C69 C68 C67 120.8(5) . . ?
C69 C68 H68 119.6 . . ?
C67 C68 H68 119.6 . . ?
C68 C69 C70 121.1(5) . . ?
C68 C69 H69 119.4 . . ?
C70 C69 H69 119.4 . . ?
C69 C70 C71 118.4(5) . . ?
C69 C70 H70 120.8 . . ?
C71 C70 H70 120.8 . . ?
C72 C71 C70 120.9(5) . . ?
C72 C71 H71 119.5 . . ?
C70 C71 H71 119.5 . . ?
C71 C72 C67 120.1(4) . . ?
C71 C72 H72 119.9 . . ?
C67 C72 H72 119.9 . . ?
N2 C73 C78 115.1(4) . . ?
N2 C73 C77 113.3(4) . . ?
C78 C73 C77 111.2(4) . . ?
N2 C73 H73 105.4 . . ?
C78 C73 H73 105.4 . . ?
C77 C73 H73 105.4 . . ?
N2 C74 C80 115.2(3) . . ?
N2 C74 C79 112.8(4) . . ?
C80 C74 C79 111.0(4) . . ?
N2 C74 H74 105.6 . . ?
C80 C74 H74 105.6 . . ?
C79 C74 H74 105.6 . . ?
N1 C75 C82 114.2(4) . . ?
N1 C75 C81 113.5(4) . . ?
C82 C75 C81 111.5(4) . . ?
N1 C75 H75 105.6 . . ?
C82 C75 H75 105.6 . . ?
C81 C75 H75 105.6 . . ?
N1 C76 C83 112.5(4) . . ?
N1 C76 C84 110.7(4) . . ?
C83 C76 C84 110.3(4) . . ?
N1 C76 H76 107.7 . . ?
C83 C76 H76 107.7 . . ?
C84 C76 H76 107.7 . . ?
C73 C77 H77A 109.5 . . ?
C73 C77 H77B 109.5 . . ?
H77A C77 H77B 109.5 . . ?
C73 C77 H77C 109.5 . . ?
H77A C77 H77C 109.5 . . ?
H77B C77 H77C 109.5 . . ?
C73 C78 H78A 109.5 . . ?
C73 C78 H78B 109.5 . . ?
H78A C78 H78B 109.5 . . ?
C73 C78 H78C 109.5 . . ?
H78A C78 H78C 109.5 . . ?
H78B C78 H78C 109.5 . . ?
C74 C79 H79A 109.5 . . ?
C74 C79 H79B 109.5 . . ?
H79A C79 H79B 109.5 . . ?
C74 C79 H79C 109.5 . . ?
H79A C79 H79C 109.5 . . ?
H79B C79 H79C 109.5 . . ?
C74 C80 H80A 109.5 . . ?
C74 C80 H80B 109.5 . . ?
H80A C80 H80B 109.5 . . ?
C74 C80 H80C 109.5 . . ?
H80A C80 H80C 109.5 . . ?
H80B C80 H80C 109.5 . . ?
C75 C81 H81A 109.5 . . ?
C75 C81 H81B 109.5 . . ?
H81A C81 H81B 109.5 . . ?
C75 C81 H81C 109.5 . . ?
H81A C81 H81C 109.5 . . ?
H81B C81 H81C 109.5 . . ?
C75 C82 H82A 109.5 . . ?
C75 C82 H82B 109.5 . . ?
H82A C82 H82B 109.5 . . ?
C75 C82 H82C 109.5 . . ?
H82A C82 H82C 109.5 . . ?
H82B C82 H82C 109.5 . . ?
C76 C83 H83A 109.5 . . ?
C76 C83 H83B 109.5 . . ?
H83A C83 H83B 109.5 . . ?
C76 C83 H83C 109.5 . . ?
H83A C83 H83C 109.5 . . ?
H83B C83 H83C 109.5 . . ?
C76 C84 H84A 109.5 . . ?
C76 C84 H84B 109.5 . . ?
H84A C84 H84B 109.5 . . ?
C76 C84 H84C 109.5 . . ?
H84A C84 H84C 109.5 . . ?
H84B C84 H84C 109.5 . . ?
C2S2 C1S2 H1S2 109.5 . . ?
C2S2 C1S2 H2S2 109.5 . . ?
H1S2 C1S2 H2S2 109.5 . . ?
C2S2 C1S2 H3S2 109.5 . . ?
H1S2 C1S2 H3S2 109.5 . . ?
H2S2 C1S2 H3S2 109.5 . . ?
N1S2 C2S2 C1S2 178.7(6) . . ?
C2S1 C1S1 H1S1 109.5 . . ?
C2S1 C1S1 H2S1 109.5 . . ?
H1S1 C1S1 H2S1 109.5 . . ?
C2S1 C1S1 H3S1 109.5 . . ?
H1S1 C1S1 H3S1 109.5 . . ?
H2S1 C1S1 H3S1 109.5 . . ?
N1S1 C2S1 C1S1 179.4(8) . . ?

loop_
_geom_bond_atom_site_label_1
_geom_bond_atom_site_label_2
_geom_bond_distance
_geom_bond_site_symmetry_2
_geom_bond_publ_flag
Y1 O3 2.233(3) . ?
Y1 O2 2.250(3) . ?
Y1 O1 2.378(3) . ?
Y1 O2N1 2.412(3) . ?
Y1 O1N2 2.417(3) . ?
Y1 O2N3 2.451(3) . ?
Y1 O1N3 2.459(3) . ?
Y1 O2N2 2.461(3) . ?
Y1 O1N1 2.484(3) . ?
Y1 N1N3 2.842(4) . ?
Y1 N1N2 2.861(4) . ?
Y1 N1N1 2.878(4) . ?
Y2 O5 2.214(3) . ?
Y2 O4 2.268(3) . ?
Y2 O6 2.337(3) . ?
Y2 O1N4 2.389(3) . ?
Y2 O1N5 2.423(3) . ?
Y2 O1N6 2.468(3) . ?
Y2 O2N4 2.471(3) . ?
Y2 O2N6 2.478(3) . ?
Y2 O2N5 2.486(3) . ?
Y2 N1N4 2.837(4) . ?
Y2 N1N6 2.872(4) . ?
Y2 N1N5 2.884(4) . ?
P1 O1 1.513(3) . ?
P1 N4 1.647(4) . ?
P1 C13 1.796(4) . ?
P1 C1 1.818(4) . ?
P2 O2 1.500(3) . ?
P2 C25 1.811(5) . ?
P2 C8 1.817(4) . ?
P2 C2 1.836(4) . ?
P3 O3 1.494(3) . ?
P3 N3 1.641(4) . ?
P3 C19 1.800(4) . ?
P3 C7 1.834(4) . ?
P4 O4 1.501(3) . ?
P4 N2 1.640(4) . ?
P4 C55 1.808(4) . ?
P4 C43 1.844(5) . ?
P5 O5 1.499(3) . ?
P5 C67 1.793(5) . ?
P5 C44 1.809(4) . ?
P5 C50 1.832(4) . ?
P6 O6 1.513(3) . ?
P6 N1 1.642(4) . ?
P6 C61 1.799(4) . ?
P6 C49 1.835(4) . ?
O1N1 N1N1 1.265(5) . ?
O2N1 N1N1 1.282(5) . ?
O3N1 N1N1 1.221(4) . ?
O1N2 N1N2 1.258(4) . ?
O2N2 N1N2 1.289(4) . ?
O3N2 N1N2 1.226(4) . ?
O2N3 N1N3 1.255(4) . ?
O1N3 N1N3 1.284(4) . ?
O3N3 N1N3 1.239(4) . ?
O1N4 N1N4 1.265(4) . ?
O2N4 N1N4 1.289(4) . ?
O3N4 N1N4 1.236(4) . ?
O1N5 N1N5 1.283(5) . ?
O2N5 N1N5 1.266(5) . ?
O3N5 N1N5 1.226(4) . ?
O1N6 N1N6 1.259(5) . ?
O2N6 N1N6 1.279(4) . ?
O3N6 N1N6 1.235(4) . ?
N1 C76 1.499(5) . ?
N1 C75 1.501(5) . ?
N2 C73 1.493(5) . ?
N2 C74 1.502(5) . ?
N3 C34 1.484(5) . ?
N3 C33 1.501(5) . ?
N4 C32 1.497(5) . ?
N4 C31 1.500(5) . ?
C1 C2 1.391(6) . ?
C1 C6 1.406(5) . ?
C2 C3 1.407(5) . ?
C3 C4 1.383(5) . ?
C3 H3 0.95 . ?
C4 C5 1.365(6) . ?
C4 H4 0.95 . ?
C5 C6 1.391(5) . ?
C5 H5 0.95 . ?
C6 H6 0.95 . ?
C7 C12 1.386(5) . ?
C7 C8 1.443(5) . ?
C8 C9 1.400(6) . ?
C9 C10 1.386(5) . ?
C9 H9 0.95 . ?
C10 C11 1.388(5) . ?
C10 H10 0.95 . ?
C11 C12 1.384(6) . ?
C11 H11 0.95 . ?
C12 H12 0.95 . ?
C13 C18 1.395(6) . ?
C13 C14 1.398(5) . ?
C14 C15 1.382(6) . ?
C14 H14 0.95 . ?
C15 C16 1.378(6) . ?
C15 H15 0.95 . ?
C16 C17 1.392(6) . ?
C16 H16 0.95 . ?
C17 C18 1.371(6) . ?
C17 H17 0.95 . ?
C18 H18 0.95 . ?
C19 C20 1.390(5) . ?
C19 C24 1.395(6) . ?
C20 C21 1.384(6) . ?
C20 H20 0.95 . ?
C21 C22 1.389(6) . ?
C21 H21 0.95 . ?
C22 C23 1.381(6) . ?
C22 H22 0.95 . ?
C23 C24 1.375(6) . ?
C23 H23 0.95 . ?
C24 H24 0.95 . ?
C25 C26 1.373(6) . ?
C25 C30 1.388(6) . ?
C26 C27 1.379(6) . ?
C26 H26 0.95 . ?
C27 C28 1.390(6) . ?
C27 H27 0.95 . ?
C28 C29 1.367(6) . ?
C28 H28 0.95 . ?
C29 C30 1.385(6) . ?
C29 H29 0.95 . ?
C30 H30 0.95 . ?
C31 C35 1.526(6) . ?
C31 C36 1.531(6) . ?
C31 H31 1 . ?
C32 C37 1.528(6) . ?
C32 C38 1.536(5) . ?
C32 H32 1 . ?
C33 C40 1.523(6) . ?
C33 C39 1.538(5) . ?
C33 H33 1 . ?
C34 C41 1.519(6) . ?
C34 C42 1.535(5) . ?
C34 H34 1 . ?
C35 H35A 0.98 . ?
C35 H35B 0.98 . ?
C35 H35C 0.98 . ?
C36 H36A 0.98 . ?
C36 H36B 0.98 . ?
C36 H36C 0.98 . ?
C37 H37A 0.98 . ?
C37 H37B 0.98 . ?
C37 H37C 0.98 . ?
C38 H38A 0.98 . ?
C38 H38B 0.98 . ?
C38 H38C 0.98 . ?
C39 H39A 0.98 . ?
C39 H39B 0.98 . ?
C39 H39C 0.98 . ?
C40 H40A 0.98 . ?
C40 H40B 0.98 . ?
C40 H40C 0.98 . ?
C41 H41A 0.98 . ?
C41 H41B 0.98 . ?
C41 H41C 0.98 . ?
C42 H42A 0.98 . ?
C42 H42B 0.98 . ?
C42 H42C 0.98 . ?
C43 C48 1.379(5) . ?
C43 C44 1.419(5) . ?
C44 C45 1.394(6) . ?
C45 C46 1.372(6) . ?
C45 H45 0.95 . ?
C46 C47 1.377(5) . ?
C46 H46 0.95 . ?
C47 C48 1.394(6) . ?
C47 H47 0.95 . ?
C48 H48 0.95 . ?
C49 C50 1.395(6) . ?
C49 C54 1.400(5) . ?
C50 C51 1.405(5) . ?
C51 C52 1.390(5) . ?
C51 H51 0.95 . ?
C52 C53 1.356(6) . ?
C52 H52 0.95 . ?
C53 C54 1.393(6) . ?
C53 H53 0.95 . ?
C54 H54 0.95 . ?
C55 C60 1.388(6) . ?
C55 C56 1.403(5) . ?
C56 C57 1.383(5) . ?
C56 H56 0.95 . ?
C57 C58 1.368(6) . ?
C57 H57 0.95 . ?
C58 C59 1.394(6) . ?
C58 H58 0.95 . ?
C59 C60 1.382(5) . ?
C59 H59 0.95 . ?
C60 H60 0.95 . ?
C61 C62 1.387(5) . ?
C61 C66 1.391(6) . ?
C62 C63 1.390(6) . ?
C62 H62 0.95 . ?
C63 C64 1.382(6) . ?
C63 H63 0.95 . ?
C64 C65 1.387(6) . ?
C64 H64 0.95 . ?
C65 C66 1.373(6) . ?
C65 H65 0.95 . ?
C66 H66 0.95 . ?
C67 C68 1.391(6) . ?
C67 C72 1.392(6) . ?
C68 C69 1.365(6) . ?
C68 H68 0.95 . ?
C69 C70 1.382(6) . ?
C69 H69 0.95 . ?
C70 C71 1.386(6) . ?
C70 H70 0.95 . ?
C71 C72 1.380(6) . ?
C71 H71 0.95 . ?
C72 H72 0.95 . ?
C73 C78 1.523(6) . ?
C73 C77 1.523(5) . ?
C73 H73 1 . ?
C74 C80 1.522(6) . ?
C74 C79 1.528(5) . ?
C74 H74 1 . ?
C75 C82 1.512(6) . ?
C75 C81 1.534(5) . ?
C75 H75 1 . ?
C76 C83 1.523(6) . ?
C76 C84 1.532(5) . ?
C76 H76 1 . ?
C77 H77A 0.98 . ?
C77 H77B 0.98 . ?
C77 H77C 0.98 . ?
C78 H78A 0.98 . ?
C78 H78B 0.98 . ?
C78 H78C 0.98 . ?
C79 H79A 0.98 . ?
C79 H79B 0.98 . ?
C79 H79C 0.98 . ?
C80 H80A 0.98 . ?
C80 H80B 0.98 . ?
C80 H80C 0.98 . ?
C81 H81A 0.98 . ?
C81 H81B 0.98 . ?
C81 H81C 0.98 . ?
C82 H82A 0.98 . ?
C82 H82B 0.98 . ?
C82 H82C 0.98 . ?
C83 H83A 0.98 . ?
C83 H83B 0.98 . ?
C83 H83C 0.98 . ?
C84 H84A 0.98 . ?
C84 H84B 0.98 . ?
C84 H84C 0.98 . ?
N1S2 C2S2 1.128(6) . ?
C1S2 C2S2 1.454(6) . ?
C1S2 H1S2 0.98 . ?
C1S2 H2S2 0.98 . ?
C1S2 H3S2 0.98 . ?
N1S1 C2S1 1.131(6) . ?
C1S1 C2S1 1.449(6) . ?
C1S1 H1S1 0.98 . ?
C1S1 H2S1 0.98 . ?
C1S1 H3S1 0.98 . ?
